data_2002701
loop_
_publ_author_name
'Mueller-Buschbaum, Hk'
'Sedello, O'

_publ_section_title
;
Ein Beitrag ueber Cu Pr Mo2 O8 und Cu Tb Mo2 O8
;
_journal_name_full
;
Zeitschrift fuer Anorganische und Allgemeine Chemie
;
_journal_page_first 647
_journal_page_last 650
_journal_paper_doi 10.1002/zaac.19946200411
_journal_volume 620
_journal_year 1994
_chemical_formula_structural 'Cu Tb Mo2 O8'
_chemical_formula_sum 'Cu Mo2 O8 Tb'
_chemical_name_systematic 'Copper terbium molybdenum oxide (1/1/2/8)'
_space_group_IT_number 61
_symmetry_cell_setting orthorhombic
_symmetry_Int_Tables_number 61
_symmetry_space_group_name_Hall '-P 2ac 2ab'
_symmetry_space_group_name_H-M 'P b c a'
_cell_angle_alpha 90
_cell_angle_beta 90
_cell_angle_gamma 90
_cell_formula_units_Z 8
_cell_length_a 10.2243(26)
_cell_length_b 9.7385(35)
_cell_length_c 14.6000(15)
_cell_volume 1453.7
_refine_ls_R_factor_all 0.041
_cod_database_code 2002701

loop_
_symmetry_equiv_pos_as_xyz
x,y,z
1/2+x,1/2-y,-z
-x,1/2+y,1/2-z
1/2-x,-y,1/2+z
-x,-y,-z
1/2-x,1/2+y,z
x,1/2-y,1/2+z
1/2+x,y,1/2-z

loop_
_atom_site_aniso_label
_atom_site_aniso_U_11
_atom_site_aniso_U_12
_atom_site_aniso_U_13
_atom_site_aniso_U_22
_atom_site_aniso_U_23
_atom_site_aniso_U_33
Mo1 0.0113(3) -0.0002(3) -0.0001(3) 0.0120(3) -0.0003(3) 0.0092(3)
Mo2 0.0108(3) 0.0017(3) .0000(3) 0.0159(3) -0.0024(3) 0.0098(3)
Tb1 0.0102(2) -0.0005(2) 0.0001(2) 0.0121(2) 0.0001(2) 0.0086(2)
Cu1 0.0193(5) -0.0027(5) -0.0010(5) 0.0333(5) -0.0102(5) 0.0171(5)
O1 0.0157(7) -0.0012(7) 0.0050(7) 0.0232(7) -0.0038(7) 0.0226(7)
O2 0.0276(7) 0.0042(7) -0.0009(7) 0.0156(7) -0.0034(7) 0.0173(7)
O3 0.0242(7) -0.0027(7) 0.0022(7) 0.0217(7) -0.0082(7) 0.0224(7)
O4 0.0182(7) 0.0062(7) 0.0004(7) 0.0181(7) -0.0011(7) 0.0207(7)
O5 0.0231(7) -0.0001(7) -0.0012(7) 0.0454(7) -0.0025(7) 0.0135(7)
O6 0.0176(7) -0.0037(7) 0.0066(7) 0.0277(7) 0.0001(7) 0.0067(7)
O7 0.0171(7) -0.0040(7) -0.0010(7) 0.0235(7) 0.0013(7) 0.0140(7)
O8 0.0228(7) -0.0040(7) -0.0023(7) 0.0205(7) 0.0040(7) 0.0266(7)

loop_
_atom_site_label
_atom_site_type_symbol
_atom_site_symmetry_multiplicity
_atom_site_Wyckoff_symbol
_atom_site_fract_x
_atom_site_fract_y
_atom_site_fract_z
_atom_site_occupancy
_atom_site_attached_hydrogens
_atom_site_calc_flag
Mo1 Mo6+ 8 c 0.2218(1) 0.0018(1) 0.4441(1) 1. 0 d
Mo2 Mo6+ 8 c 0.6051(1) 0.3303(1) 0.8468(1) 1. 0 d
Tb1 Tb3+ 8 c 0.4676(1) 0.2231 0.605 1. 0 d
Cu1 Cu2+ 8 c 0.1823(1) 0.8087(1) 0.3064(1) 1. 0 d
O1 O2- 8 c 0.369(1) 0.090(1) 0.023(1) 1. 0 d
O2 O2- 8 c 0.617(1) 0.100(1) 0.124(1) 1. 0 d
O3 O2- 8 c 0.910(1) 0.006(1) 0.835(1) 1. 0 d
O4 O2- 8 c 0.178(1) 0.108(1) 0.872(1) 1. 0 d
O5 O2- 8 c 0.076(1) 0.210(1) 0.039(1) 1. 0 d
O6 O2- 8 c 0.737(1) 0.776(1) 0.820(1) 1. 0 d
O7 O2- 8 c 0.506(1) 0.757(1) 0.229(1) 1. 0 d
O8 O2- 8 c 0.172(1) 0.889(1) 0.999(1) 1. 0 d

loop_
_atom_type_symbol
_atom_type_oxidation_number
Mo6+ 5.500
Tb3+ 3.000
Cu2+ 2.000
O2- -2.000
